data_1516441
loop_
_publ_author_name
'Tohnai, Norimitsu'
'Kurata, Mitsuru'
'Nakajima, Hiromi'
'Yamamoto, Atsushi'
'Hinoue, Tomoaki'
'Mizobe, Yuji'
'Hisaki, Ichiro'
'Miyata, Mikiji'

_publ_section_title
;
 Effect of Steric Complementarity on Solid-State Optical Properties of
 Ternary CT Complexes: 4,4&#x2032;-Biphenyldisulfonic Acid, Aliphatic
 Amines, and Tetracyanoquinodimethane&#x2020;
;
_journal_issue 27
_journal_name_full 'The Journal of Physical Chemistry C'
_journal_page_first 11725
_journal_paper_doi 10.1021/jp901794m
_journal_volume 113
_journal_year 2009
_chemical_formula_moiety 'C15 H13 N3 O3 S '
_chemical_formula_sum 'C15 H13 N3 O3 S'
_chemical_formula_weight 315.35
_space_group_IT_number 2
_symmetry_cell_setting triclinic
_symmetry_Int_Tables_number 2
_symmetry_space_group_name_Hall '-P 1'
_symmetry_space_group_name_H-M 'P -1'
_cell_angle_alpha 93.794(4)
_cell_angle_beta 99.168(4)
_cell_angle_gamma 100.054(4)
_cell_formula_units_Z 2
_cell_length_a 7.0287(5)
_cell_length_b 8.6449(6)
_cell_length_c 13.1179(8)
_cell_measurement_reflns_used 4003
_cell_measurement_temperature 273.1
_cell_measurement_theta_max 68.1
_cell_measurement_theta_min 3.4
_cell_volume 771.18(9)
_computing_cell_refinement PROCESS-AUTO
_computing_data_collection PROCESS-AUTO
_computing_data_reduction CrystalStructure
_computing_publication_material 'CrystalStructure 3.8'
_computing_structure_refinement SHELXL
_computing_structure_solution SIR2004
_diffrn_detector_area_resol_mean 10.00
_diffrn_measured_fraction_theta_full 0.978
_diffrn_measured_fraction_theta_max 0.978
_diffrn_measurement_device_type 'Rigaku RAXIS-RAPID'
_diffrn_measurement_method \w
_diffrn_radiation_type 'Cu K\a'
_diffrn_radiation_wavelength 1.54187
_diffrn_reflns_av_R_equivalents 0.058
_diffrn_reflns_limit_h_max 8
_diffrn_reflns_limit_h_min -8
_diffrn_reflns_limit_k_max 10
_diffrn_reflns_limit_k_min -10
_diffrn_reflns_limit_l_max 15
_diffrn_reflns_limit_l_min -15
_diffrn_reflns_number 9103
_diffrn_reflns_theta_full 68.13
_diffrn_reflns_theta_max 68.13
_exptl_absorpt_coefficient_mu 2.012
_exptl_absorpt_correction_T_max 0.818
_exptl_absorpt_correction_T_min 0.651
_exptl_absorpt_correction_type multi-scan
_exptl_absorpt_process_details
;
    Higashi, T. (1995). Program for Absorption Correction.
    Rigaku Corporation, Tokyo, Japan.
;
_exptl_crystal_colour ORANGE
_exptl_crystal_density_diffrn 1.358
_exptl_crystal_density_method 'not measured'
_exptl_crystal_description unknown
_exptl_crystal_F_000 328.00
_exptl_crystal_size_max 0.10
_exptl_crystal_size_mid 0.10
_exptl_crystal_size_min 0.10
_refine_diff_density_max 0.65
_refine_diff_density_min -0.47
_refine_ls_extinction_method none
_refine_ls_goodness_of_fit_ref 1.114
_refine_ls_hydrogen_treatment refall
_refine_ls_number_parameters 200
_refine_ls_number_reflns 2767
_refine_ls_R_factor_gt 0.0523
_refine_ls_shift/su_max 0.0000
_refine_ls_structure_factor_coef Fsqd
_refine_ls_weighting_details 'w = 1/[\s^2^(Fo^2^)+(0.0865P)^2^+0.2758P] where P=(Fo^2^+2Fc^2^)/3'
_refine_ls_weighting_scheme calc
_refine_ls_wR_factor_ref 0.1584
_reflns_number_gt 2356
_reflns_number_total 2767
_reflns_threshold_expression F^2^>2.0\s(F^2^)
_cod_data_source_file jp901794m_si_008.cif
_cod_data_source_block '_BPDS_ISOP'
_cod_original_formula_sum 'C15 H13 N3 O3 S '
_cod_database_code 1516441

loop_
_symmetry_equiv_pos_site_id
_symmetry_equiv_pos_as_xyz
1 +X,+Y,+Z
2 -X,-Y,-Z

loop_
_atom_site_label
_atom_site_type_symbol
_atom_site_fract_x
_atom_site_fract_y
_atom_site_fract_z
_atom_site_U_iso_or_equiv
_atom_site_adp_type
_atom_site_occupancy
_atom_site_symmetry_multiplicity
_atom_site_calc_flag
_atom_site_refinement_flags
S(1) S 0.72015(9) 0.49606(6) 0.78383(4) 0.0384(2) Uani 1.00 1 d .
O(1) O 0.7320(3) 0.6357(2) 0.73153(15) 0.0617(5) Uani 1.00 1 d .
O(2) O 0.9061(3) 0.4704(2) 0.84050(17) 0.0683(6) Uani 1.00 1 d .
O(3) O 0.5757(3) 0.4796(2) 0.85206(14) 0.0562(5) Uani 1.00 1 d .
N(1) N 1.1699(4) 0.5372(2) 0.6256(2) 0.0603(6) Uani 1.00 1 d .
N(2) N 1.1886(4) 0.1937(3) 0.85247(19) 0.0606(6) Uani 1.00 1 d .
N(3) N 1.2804(3) 0.5968(2) 0.93801(15) 0.0412(4) Uani 1.00 1 d .
C(1) C 0.6432(3) 0.3316(2) 0.68884(16) 0.0344(5) Uani 1.00 1 d .
C(2) C 0.6106(3) 0.3526(2) 0.58452(18) 0.0415(5) Uani 1.00 1 d .
C(3) C 0.5536(4) 0.2233(2) 0.51125(18) 0.0439(6) Uani 1.00 1 d .
C(4) C 0.5296(3) 0.0696(2) 0.53952(16) 0.0332(5) Uani 1.00 1 d .
C(5) C 0.5663(4) 0.0513(2) 0.64506(18) 0.0435(6) Uani 1.00 1 d .
C(6) C 0.6213(4) 0.1802(2) 0.71858(18) 0.0444(6) Uani 1.00 1 d .
C(7) C 1.0569(3) 0.1247(2) 0.58119(19) 0.0394(5) Uani 1.00 1 d .
C(8) C 1.0292(3) 0.1563(2) 0.4736(2) 0.0435(5) Uani 1.00 1 d .
C(9) C 1.0229(3) -0.0396(2) 0.6028(2) 0.0431(5) Uani 1.00 1 d .
C(10) C 1.1150(3) 0.2441(2) 0.65990(19) 0.0402(5) Uani 1.00 1 d .
C(11) C 1.1461(3) 0.4073(3) 0.6409(2) 0.0445(5) Uani 1.00 1 d .
C(12) C 1.1537(3) 0.2149(2) 0.7673(2) 0.0432(5) Uani 1.00 1 d .
C(13) C 1.3735(6) 0.8274(4) 0.8476(3) 0.0900(13) Uani 1.00 1 d .
C(14) C 1.3243(4) 0.7744(3) 0.9457(2) 0.0549(7) Uani 1.00 1 d .
C(15) C 1.1525(4) 0.8359(3) 0.9788(2) 0.0643(8) Uani 1.00 1 d .
H(1) H 0.6269 0.4540 0.5635 0.050 Uiso 1.00 1 c R
H(2) H 0.5308 0.2395 0.4413 0.053 Uiso 1.00 1 c R
H(3) H 0.5535 -0.0498 0.6665 0.052 Uiso 1.00 1 c R
H(4) H 0.6437 0.1648 0.7886 0.053 Uiso 1.00 1 c R
H(5) H 1.0481 0.2603 0.4573 0.052 Uiso 1.00 1 c R
H(6) H 1.0377 -0.0638 0.6713 0.052 Uiso 1.00 1 c R
H(7) H 1.3216 0.5643 0.9992 0.049 Uiso 1.00 1 c R
H(8) H 1.3419 0.5585 0.8906 0.049 Uiso 1.00 1 c R
H(9) H 1.1516 0.5625 0.9196 0.049 Uiso 1.00 1 c R
H(10) H 1.4839 0.7847 0.8319 0.108 Uiso 1.00 1 c R
H(11) H 1.4058 0.9406 0.8538 0.108 Uiso 1.00 1 c R
H(12) H 1.2631 0.7916 0.7930 0.108 Uiso 1.00 1 c R
H(13) H 1.4393 0.8113 1.0001 0.066 Uiso 1.00 1 c R
H(14) H 1.1295 0.7972 1.0435 0.077 Uiso 1.00 1 c R
H(15) H 1.0376 0.8005 0.9268 0.077 Uiso 1.00 1 c R
H(16) H 1.1816 0.9492 0.9870 0.077 Uiso 1.00 1 c R

loop_
_atom_site_aniso_label
_atom_site_aniso_U_11
_atom_site_aniso_U_22
_atom_site_aniso_U_33
_atom_site_aniso_U_12
_atom_site_aniso_U_13
_atom_site_aniso_U_23
S(1) 0.0421(3) 0.0390(3) 0.0343(3) 0.0097(2) 0.0076(2) -0.0033(2)
O(1) 0.0956(16) 0.0383(9) 0.0498(10) 0.0075(9) 0.0145(10) 0.0031(8)
O(2) 0.0501(11) 0.0669(13) 0.0755(13) 0.0148(9) -0.0193(10) -0.0200(10)
O(3) 0.0673(12) 0.0573(11) 0.0493(10) 0.0144(9) 0.0280(9) -0.0068(8)
N(1) 0.0761(17) 0.0441(13) 0.0645(15) 0.0133(11) 0.0191(13) 0.0103(11)
N(2) 0.0780(17) 0.0609(14) 0.0494(13) 0.0242(13) 0.0164(12) 0.0110(11)
N(3) 0.0416(11) 0.0445(11) 0.0408(10) 0.0119(8) 0.0114(8) 0.0075(8)
C(1) 0.0352(12) 0.0398(12) 0.0296(10) 0.0088(9) 0.0097(8) -0.0001(8)
C(2) 0.0548(15) 0.0360(11) 0.0341(11) 0.0093(10) 0.0069(10) 0.0054(9)
C(3) 0.0618(16) 0.0414(13) 0.0281(11) 0.0092(11) 0.0059(10) 0.0062(9)
C(4) 0.0329(11) 0.0385(12) 0.0299(10) 0.0069(9) 0.0105(8) 0.0028(9)
C(5) 0.0625(16) 0.0378(12) 0.0310(11) 0.0062(11) 0.0130(10) 0.0066(9)
C(6) 0.0621(16) 0.0430(13) 0.0278(11) 0.0065(11) 0.0100(10) 0.0038(9)
C(7) 0.0393(13) 0.0393(12) 0.0446(13) 0.0147(10) 0.0120(10) 0.0102(10)
C(8) 0.0502(15) 0.0361(11) 0.0487(13) 0.0149(10) 0.0103(11) 0.0134(10)
C(9) 0.0512(15) 0.0394(12) 0.0430(12) 0.0151(10) 0.0098(11) 0.0140(10)
C(10) 0.0408(13) 0.0401(12) 0.0441(13) 0.0133(10) 0.0122(10) 0.0086(10)
C(11) 0.0475(14) 0.0435(14) 0.0452(13) 0.0118(11) 0.0116(11) 0.0064(10)
C(12) 0.0446(14) 0.0413(13) 0.0486(14) 0.0146(10) 0.0149(11) 0.0061(10)
C(13) 0.139(3) 0.063(2) 0.101(2) 0.045(2) 0.078(2) 0.0358(19)
C(14) 0.0615(18) 0.0453(14) 0.0620(17) 0.0113(13) 0.0219(14) 0.0051(12)
C(15) 0.077(2) 0.0532(16) 0.0733(19) 0.0241(15) 0.0321(16) 0.0031(14)

loop_
_atom_type_symbol
_atom_type_description
_atom_type_scat_dispersion_real
_atom_type_scat_dispersion_imag
_atom_type_scat_source
C C 0.018 0.009
;
International Tables for Crystallography
(1992, Vol. C, Tables 4.2.6.8 and 6.1.1.4)
;
H H 0.000 0.000
;
International Tables for Crystallography
(1992, Vol. C, Table 6.1.1.4)
;
O O 0.049 0.032
;
International Tables for Crystallography
(1992, Vol. C, Tables 4.2.6.8 and 6.1.1.4)
;
N N 0.031 0.018
;
International Tables for Crystallography
(1992, Vol. C, Tables 4.2.6.8 and 6.1.1.4)
;
S S 0.333 0.557
;
International Tables for Crystallography
(1992, Vol. C, Tables 4.2.6.8 and 6.1.1.4)
;

loop_
_geom_angle_atom_site_label_1
_geom_angle_atom_site_label_2
_geom_angle_atom_site_label_3
_geom_angle
_geom_angle_publ_flag
_geom_angle_site_symmetry_1
_geom_angle_site_symmetry_3
O(1) S(1) O(2) 115.01(12) yes . .
O(1) S(1) O(3) 114.43(13) yes . .
O(1) S(1) C(1) 107.98(10) yes . .
O(2) S(1) O(3) 108.83(12) yes . .
O(2) S(1) C(1) 104.30(11) yes . .
O(3) S(1) C(1) 105.34(10) yes . .
S(1) C(1) C(2) 120.77(17) yes . .
S(1) C(1) C(6) 120.10(16) yes . .
C(2) C(1) C(6) 119.1(2) yes . .
C(1) C(2) C(3) 120.2(2) yes . .
C(2) C(3) C(4) 121.7(2) yes . .
C(3) C(4) C(4) 121.63(19) yes . 2_656
C(3) C(4) C(5) 117.09(19) yes . .
C(4) C(4) C(5) 121.3(2) yes 2_656 .
C(4) C(5) C(6) 121.4(2) yes . .
C(1) C(6) C(5) 120.5(2) yes . .
C(8) C(7) C(9) 117.3(2) yes . .
C(8) C(7) C(10) 121.6(2) yes . .
C(9) C(7) C(10) 121.1(2) yes . .
C(7) C(8) C(9) 121.4(2) yes . 2_756
C(7) C(9) C(8) 121.3(2) yes . 2_756
C(7) C(10) C(11) 122.3(2) yes . .
C(7) C(10) C(12) 122.5(2) yes . .
C(11) C(10) C(12) 115.2(2) yes . .
N(1) C(11) C(10) 179.7(3) yes . .
N(2) C(12) C(10) 178.4(2) yes . .
N(3) C(14) C(13) 109.8(2) yes . .
N(3) C(14) C(15) 108.8(2) yes . .
C(13) C(14) C(15) 114.1(2) yes . .
C(14) N(3) H(7) 109.5 no . .
C(14) N(3) H(8) 109.5 no . .
C(14) N(3) H(9) 109.5 no . .
H(7) N(3) H(8) 109.5 no . .
H(7) N(3) H(9) 109.5 no . .
H(8) N(3) H(9) 109.5 no . .
C(1) C(2) H(1) 119.9 no . .
C(3) C(2) H(1) 119.9 no . .
C(2) C(3) H(2) 119.2 no . .
C(4) C(3) H(2) 119.2 no . .
C(4) C(5) H(3) 119.3 no . .
C(6) C(5) H(3) 119.3 no . .
C(1) C(6) H(4) 119.7 no . .
C(5) C(6) H(4) 119.7 no . .
C(7) C(8) H(5) 119.3 no . .
C(9) C(8) H(5) 119.3 no 2_756 .
C(7) C(9) H(6) 119.4 no . .
C(8) C(9) H(6) 119.4 no 2_756 .
C(14) C(13) H(10) 109.5 no . .
C(14) C(13) H(11) 109.5 no . .
C(14) C(13) H(12) 109.5 no . .
H(10) C(13) H(11) 109.5 no . .
H(10) C(13) H(12) 109.5 no . .
H(11) C(13) H(12) 109.5 no . .
N(3) C(14) H(13) 108.0 no . .
C(13) C(14) H(13) 108.0 no . .
C(15) C(14) H(13) 108.0 no . .
C(14) C(15) H(14) 109.5 no . .
C(14) C(15) H(15) 109.5 no . .
C(14) C(15) H(16) 109.5 no . .
H(14) C(15) H(15) 109.5 no . .
H(14) C(15) H(16) 109.5 no . .
H(15) C(15) H(16) 109.5 no . .

loop_
_geom_bond_atom_site_label_1
_geom_bond_atom_site_label_2
_geom_bond_distance
_geom_bond_publ_flag
_geom_bond_site_symmetry_2
S(1) O(1) 1.4242(19) yes .
S(1) O(2) 1.457(2) yes .
S(1) O(3) 1.452(2) yes .
S(1) C(1) 1.775(2) yes .
N(1) C(11) 1.142(3) yes .
N(2) C(12) 1.139(3) yes .
N(3) C(14) 1.506(3) yes .
C(1) C(2) 1.381(3) yes .
C(1) C(6) 1.380(3) yes .
C(2) C(3) 1.383(3) yes .
C(3) C(4) 1.392(3) yes .
C(4) C(4) 1.489(2) yes 2_656
C(4) C(5) 1.392(3) yes .
C(5) C(6) 1.382(3) yes .
C(7) C(8) 1.444(3) yes .
C(7) C(9) 1.452(3) yes .
C(7) C(10) 1.370(3) yes .
C(8) C(9) 1.333(3) yes 2_756
C(10) C(11) 1.434(3) yes .
C(10) C(12) 1.439(3) yes .
C(13) C(14) 1.467(5) yes .
C(14) C(15) 1.513(5) yes .
N(3) H(7) 0.890 no .
N(3) H(8) 0.890 no .
N(3) H(9) 0.890 no .
C(2) H(1) 0.930 no .
C(3) H(2) 0.930 no .
C(5) H(3) 0.930 no .
C(6) H(4) 0.930 no .
C(8) H(5) 0.930 no .
C(9) H(6) 0.930 no .
C(13) H(10) 0.960 no .
C(13) H(11) 0.960 no .
C(13) H(12) 0.960 no .
C(14) H(13) 0.980 no .
C(15) H(14) 0.960 no .
C(15) H(15) 0.960 no .
C(15) H(16) 0.960 no .

loop_
_geom_contact_atom_site_label_1
_geom_contact_atom_site_label_2
_geom_contact_distance
_geom_contact_site_symmetry_2
O(2) N(2) 3.361(3) .
O(2) N(3) 2.737(2) .
O(2) N(3) 3.416(3) 2_767
O(2) C(11) 3.397(3) .
O(2) C(12) 3.229(3) .
O(2) C(15) 3.551(3) .
O(3) N(2) 3.343(3) 1_455
O(3) N(3) 2.817(3) 1_455
O(3) N(3) 2.937(2) 2_767
O(3) C(12) 3.393(2) 1_455
O(3) C(13) 3.543(4) 1_455
N(1) C(2) 3.475(3) 2_766
N(1) C(3) 3.389(3) 2_766
N(1) C(8) 3.442(3) 2_766
N(2) O(2) 3.361(3) .
N(2) O(3) 3.343(3) 1_655
N(2) N(3) 3.505(3) .
N(2) C(15) 3.593(4) 1_545
N(2) C(15) 3.502(4) 2_767
N(3) O(2) 2.737(2) .
N(3) O(2) 3.416(3) 2_767
N(3) O(3) 2.817(3) 1_655
N(3) O(3) 2.937(2) 2_767
N(3) N(2) 3.505(3) .
C(1) C(10) 3.598(3) .
C(2) N(1) 3.475(3) 2_766
C(2) C(11) 3.562(4) 1_455
C(3) N(1) 3.389(3) 2_766
C(3) C(8) 3.578(3) 1_455
C(3) C(8) 3.594(4) .
C(4) C(7) 3.559(3) 1_455
C(5) C(9) 3.552(4) .
C(6) C(12) 3.505(4) 1_455
C(7) C(4) 3.559(3) 1_655
C(8) N(1) 3.442(3) 2_766
C(8) C(3) 3.594(4) .
C(8) C(3) 3.578(3) 1_655
C(9) C(5) 3.552(4) .
C(10) C(1) 3.598(3) .
C(11) O(2) 3.397(3) .
C(11) C(2) 3.562(4) 1_655
C(12) O(2) 3.229(3) .
C(12) O(3) 3.393(2) 1_655
C(12) C(6) 3.505(4) 1_655
C(13) O(3) 3.543(4) 1_655
C(15) O(2) 3.551(3) .
C(15) N(2) 3.593(4) 1_565
C(15) N(2) 3.502(4) 2_767
S(1) H(7) 2.977 2_767
S(1) H(8) 3.303 1_455
S(1) H(9) 3.199 .
S(1) H(10) 3.310 1_455
S(1) H(15) 3.374 .
O(1) H(2) 3.066 2_666
O(1) H(3) 3.294 1_565
O(1) H(5) 3.219 2_766
O(1) H(6) 3.294 1_565
O(1) H(10) 2.780 1_455
O(1) H(15) 3.146 .
O(2) H(7) 3.246 .
O(2) H(7) 2.839 2_767
O(2) H(8) 2.979 .
O(2) H(9) 1.879 .
O(2) H(9) 3.261 2_767
O(2) H(12) 3.563 .
O(2) H(14) 2.849 2_767
O(2) H(15) 2.932 .
O(3) H(7) 2.970 1_455
O(3) H(7) 2.053 2_767
O(3) H(8) 2.008 1_455
O(3) H(8) 3.381 2_767
O(3) H(9) 3.419 1_455
O(3) H(9) 3.367 2_767
O(3) H(10) 2.841 1_455
O(3) H(13) 3.273 2_767
N(1) H(1) 3.052 2_766
N(1) H(2) 2.884 2_766
N(1) H(5) 2.693 2_766
N(1) H(8) 3.475 .
N(1) H(10) 3.529 .
N(1) H(12) 2.913 .
N(2) H(4) 3.479 1_655
N(2) H(7) 3.523 .
N(2) H(8) 3.129 .
N(2) H(9) 3.317 .
N(2) H(11) 2.878 1_545
N(2) H(13) 3.004 2_867
N(2) H(14) 2.808 2_767
N(2) H(15) 3.520 2_767
N(2) H(16) 2.841 1_545
N(3) H(7) 3.350 2_867
C(2) H(1) 3.118 2_666
C(3) H(1) 3.399 2_666
C(3) H(5) 3.585 1_455
C(5) H(6) 3.595 .
C(5) H(10) 3.520 1_445
C(5) H(11) 3.262 1_445
C(6) H(11) 3.158 1_445
C(6) H(14) 3.303 2_767
C(8) H(2) 3.572 1_655
C(9) H(3) 3.518 .
C(9) H(12) 3.347 1_545
C(11) H(1) 3.505 2_766
C(11) H(8) 3.421 .
C(12) H(4) 3.593 .
C(12) H(4) 3.515 1_655
C(12) H(8) 3.241 .
C(12) H(9) 3.501 .
C(12) H(11) 3.351 1_545
C(12) H(14) 3.416 2_767
C(13) H(3) 3.032 1_665
C(13) H(4) 3.398 1_665
C(13) H(6) 3.336 1_565
C(13) H(13) 3.518 2_877
C(14) H(4) 3.454 2_767
C(14) H(11) 3.537 2_877
C(15) H(4) 3.158 2_767
C(15) H(16) 3.303 2_777
H(1) N(1) 3.052 2_766
H(1) C(2) 3.118 2_666
H(1) C(3) 3.399 2_666
H(1) C(11) 3.505 2_766
H(1) H(1) 2.512 2_666
H(1) H(2) 3.046 2_666
H(1) H(5) 3.116 2_766
H(2) O(1) 3.066 2_666
H(2) N(1) 2.884 2_766
H(2) C(8) 3.572 1_455
H(2) H(1) 3.046 2_666
H(2) H(5) 3.467 1_455
H(2) H(5) 3.580 .
H(2) H(10) 3.561 2_766
H(3) O(1) 3.294 1_545
H(3) C(9) 3.518 .
H(3) C(13) 3.032 1_445
H(3) H(6) 3.418 .
H(3) H(10) 2.738 1_445
H(3) H(11) 2.815 1_445
H(3) H(12) 3.033 1_445
H(4) N(2) 3.479 1_455
H(4) C(12) 3.515 1_455
H(4) C(12) 3.593 .
H(4) C(13) 3.398 1_445
H(4) C(14) 3.454 2_767
H(4) C(15) 3.158 2_767
H(4) H(7) 3.465 2_767
H(4) H(10) 3.397 1_445
H(4) H(11) 2.612 1_445
H(4) H(13) 2.923 2_767
H(4) H(14) 2.470 2_767
H(4) H(16) 3.286 2_767
H(5) O(1) 3.219 2_766
H(5) N(1) 2.693 2_766
H(5) C(3) 3.585 1_655
H(5) H(1) 3.116 2_766
H(5) H(2) 3.580 .
H(5) H(2) 3.467 1_655
H(5) H(12) 3.597 2_766
H(6) O(1) 3.294 1_545
H(6) C(5) 3.595 .
H(6) C(13) 3.336 1_545
H(6) H(3) 3.418 .
H(6) H(11) 3.225 1_545
H(6) H(12) 2.601 1_545
H(7) S(1) 2.977 2_767
H(7) O(2) 3.246 .
H(7) O(2) 2.839 2_767
H(7) O(3) 2.970 1_655
H(7) O(3) 2.053 2_767
H(7) N(2) 3.523 .
H(7) N(3) 3.350 2_867
H(7) H(4) 3.465 2_767
H(7) H(7) 2.913 2_867
H(7) H(8) 2.966 2_867
H(8) S(1) 3.303 1_655
H(8) O(2) 2.979 .
H(8) O(3) 2.008 1_655
H(8) O(3) 3.381 2_767
H(8) N(1) 3.475 .
H(8) N(2) 3.129 .
H(8) C(11) 3.421 .
H(8) C(12) 3.241 .
H(8) H(7) 2.966 2_867
H(9) S(1) 3.199 .
H(9) O(2) 1.879 .
H(9) O(2) 3.261 2_767
H(9) O(3) 3.419 1_655
H(9) O(3) 3.367 2_767
H(9) N(2) 3.317 .
H(9) C(12) 3.501 .
H(9) H(9) 3.330 2_767
H(9) H(14) 3.488 2_767
H(10) S(1) 3.310 1_655
H(10) O(1) 2.780 1_655
H(10) O(3) 2.841 1_655
H(10) N(1) 3.529 .
H(10) C(5) 3.520 1_665
H(10) H(2) 3.561 2_766
H(10) H(3) 2.738 1_665
H(10) H(4) 3.397 1_665
H(10) H(16) 3.474 2_877
H(11) N(2) 2.878 1_565
H(11) C(5) 3.262 1_665
H(11) C(6) 3.158 1_665
H(11) C(12) 3.351 1_565
H(11) C(14) 3.537 2_877
H(11) H(3) 2.815 1_665
H(11) H(4) 2.612 1_665
H(11) H(6) 3.225 1_565
H(11) H(13) 2.727 2_877
H(11) H(16) 3.244 2_877
H(12) O(2) 3.563 .
H(12) N(1) 2.913 .
H(12) C(9) 3.347 1_565
H(12) H(3) 3.033 1_665
H(12) H(5) 3.597 2_766
H(12) H(6) 2.601 1_565
H(13) O(3) 3.273 2_767
H(13) N(2) 3.004 2_867
H(13) C(13) 3.518 2_877
H(13) H(4) 2.923 2_767
H(13) H(11) 2.727 2_877
H(13) H(13) 3.225 2_877
H(13) H(16) 3.049 2_877
H(14) O(2) 2.849 2_767
H(14) N(2) 2.808 2_767
H(14) C(6) 3.303 2_767
H(14) C(12) 3.416 2_767
H(14) H(4) 2.470 2_767
H(14) H(9) 3.488 2_767
H(14) H(16) 3.355 2_777
H(15) S(1) 3.374 .
H(15) O(1) 3.146 .
H(15) O(2) 2.932 .
H(15) N(2) 3.520 2_767
H(15) H(16) 3.119 2_777
H(16) N(2) 2.841 1_565
H(16) C(15) 3.303 2_777
H(16) H(4) 3.286 2_767
H(16) H(10) 3.474 2_877
H(16) H(11) 3.244 2_877
H(16) H(13) 3.049 2_877
H(16) H(14) 3.355 2_777
H(16) H(15) 3.119 2_777
H(16) H(16) 2.902 2_777

loop_
_geom_torsion_atom_site_label_1
_geom_torsion_atom_site_label_2
_geom_torsion_atom_site_label_3
_geom_torsion_atom_site_label_4
_geom_torsion
_geom_torsion_site_symmetry_1
_geom_torsion_site_symmetry_3
_geom_torsion_site_symmetry_4
O(1) S(1) C(1) C(2) 1.5(2) . . .
O(1) S(1) C(1) C(6) 179.4(2) . . .
O(2) S(1) C(1) C(2) -121.3(2) . . .
O(2) S(1) C(1) C(6) 56.6(2) . . .
O(3) S(1) C(1) C(2) 124.1(2) . . .
O(3) S(1) C(1) C(6) -57.9(2) . . .
S(1) C(1) C(2) C(3) 179.0(2) . . .
S(1) C(1) C(6) C(5) -178.3(2) . . .
C(2) C(1) C(6) C(5) -0.4(4) . . .
C(6) C(1) C(2) C(3) 1.0(3) . . .
C(1) C(2) C(3) C(4) -0.7(4) . . .
C(2) C(3) C(4) C(5) -0.3(3) . . .
C(2) C(3) C(4) C(4) -179.4(2) . . 2_656
C(3) C(4) C(4) C(5) -0.9(3) . 2_656 2_656
C(3) C(4) C(5) C(6) 0.9(3) . . .
C(4) C(4) C(5) C(6) -180.0(2) 2_656 . .
C(5) C(4) C(4) C(3) 0.9(3) . 2_656 2_656
C(4) C(5) C(6) C(1) -0.6(4) . . .
C(8) C(7) C(9) C(8) 0.9(3) . . 2_756
C(9) C(7) C(8) C(9) -0.9(3) . . 2_756
C(8) C(7) C(10) C(11) 1.9(4) . . .
C(8) C(7) C(10) C(12) -176.5(2) . . .
C(10) C(7) C(8) C(9) 178.4(2) . . 2_756
C(9) C(7) C(10) C(11) -178.8(2) . . .
C(9) C(7) C(10) C(12) 2.7(4) . . .
C(10) C(7) C(9) C(8) -178.4(2) . . 2_756
C(7) C(8) C(9) C(7) 0.9(4) . 2_756 2_756
C(7) C(10) C(11) N(1) 79(43) . . .
C(7) C(10) C(12) N(2) 123(11) . . .
C(11) C(10) C(12) N(2) -55(11) . . .
C(12) C(10) C(11) N(1) -102(43) . . .
